data_4116349
loop_
_publ_author_name
'Larry R. Falvello'
'Michael A. Hitchman'
'Fernando Palacio'
'Isabel Pascual'
'Arthur J. Schultz'
'Horst Stratemeier'
'Milagros Tom\'as'
'Esteban P. Urriolabeitia'
'Dianna M. Young'

_publ_section_title
;
 Tunable Molecular Distortion in a Nickel Complex Coupled to a Reversible
 Phase Transition in the Crystalline State
;
_journal_name_full 'Journal of the American Chemical Society'
_journal_page_first 2808
_journal_page_last 2819
_journal_paper_doi 10.1021/ja983247t
_journal_volume 121
_journal_year 1999
_chemical_formula_sum 'C6 H16 N10 Ni O6'
_chemical_formula_weight 383.00
_chemical_name_systematic
; 
 ? 
;
_space_group_IT_number 63
_symmetry_cell_setting orthorhombic
_symmetry_space_group_name_Hall '-C 2c 2'
_symmetry_space_group_name_H-M 'C m c m'
_atom_sites_solution_hydrogens difmap
_audit_creation_method EDT
_cell_angle_alpha 90.00
_cell_angle_beta 90.00
_cell_angle_gamma 90.00
_cell_formula_units_Z 4
_cell_length_a 12.0323(15)
_cell_length_b 7.2266(12)
_cell_length_c 15.661(6)
_cell_measurement_temperature 13(3)
_cell_volume 1361.8(6)
_computing_data_collection SCD
_computing_data_reduction ANVRED,INTEGRATE
_computing_molecular_graphics 'SHELXTL Rel. 5.05/VMS (Siemens)'
_computing_publication_material EDT
_computing_structure_refinement 'GSAS (Larson and Von Dreele)'
_computing_structure_solution 'From known coordinates'
_diffrn_ambient_temperature 13(3)
_diffrn_measurement_device_type
; 
 Single Crystal Diffractometer
 Time-of-flight instrument using multiple wavelengths
;
_diffrn_measurement_method 'three-dimensional histograms'
_diffrn_radiation_probe neutron
_diffrn_radiation_source
;
 Intense Pulsed Neutron Source
 Argonne National Laboratory
;
_diffrn_radiation_type neutron
_diffrn_reflns_number 1164
_exptl_crystal_colour purple
_exptl_crystal_description 'large block'
_refine_ls_extinction_coef 8.267E-06(3.763E-07)
_refine_ls_extinction_method 'Type I'
_refine_ls_hydrogen_treatment refall
_refine_ls_matrix_type full
_refine_ls_number_reflns 1164
_refine_ls_R_factor_gt 0.069
_refine_ls_structure_factor_coef F
_refine_ls_weighting_scheme
;
    sigmaFoSq = SigmaFoSq + (0.002*FoSq)^2
    Wght = (2*Fo/sigmaFoSq)**2
    Weights are scaled by Min(Fo/Fc,Fc/Fo)**4
;
_refine_ls_wR_factor_gt 0.045
_reflns_threshold_expression >3sigma(F**2)
_cod_data_source_file ja983247t_9.cif
_cod_data_source_block 5
_cod_database_code 4116349

loop_
_symmetry_equiv_pos_as_xyz
'x, y, z'
'-x, -y, z+1/2'
'-x, y, -z+1/2'
'x, -y, -z'
'x+1/2, y+1/2, z'
'-x+1/2, -y+1/2, z+1/2'
'-x+1/2, y+1/2, -z+1/2'
'x+1/2, -y+1/2, -z'
'-x, -y, -z'
'x, y, -z-1/2'
'x, -y, z-1/2'
'-x, y, z'
'-x+1/2, -y+1/2, -z'
'x+1/2, y+1/2, -z-1/2'
'x+1/2, -y+1/2, z-1/2'
'-x+1/2, y+1/2, z'

loop_
_atom_site_label
_atom_site_type_symbol
_atom_site_fract_x
_atom_site_fract_y
_atom_site_fract_z
_atom_site_U_iso_or_equiv
_atom_site_adp_type
_atom_site_occupancy
_atom_site_calc_flag
_atom_site_refinement_flags
Ni1 Ni .500000 .15800(25) .750000 .0049 Uani 0.25 d S
N1 N .500000 .16659(20) .60596(17) .0056 Uani 0.50 d S
C2 C .40225(12) .19482(18) .56316(16) .0041 Uani 1.00 d .
O2 O .30967(14) .16703(22) .59671(20) .0070 Uani 1.00 d .
N3 N .40425(10) .25828(15) .47976(13) .0062 Uani 1.00 d .
C4 C .500000 .29484(27) .43568(25) .0043 Uani 0.50 d S
O4 O .500000 .35402(35) .36216(29) .0089 Uani 0.50 d S
N4 N .61782(14) .36988(24) .750000 .0074 Uani 0.50 d S
N5 N .62129(16) -.04610(22) .750000 .0067 Uani 0.50 d S
H3 H .32933(28) .2817(4) .45197(34) .0168 Uani 1.00 d .
H41 H .60849(40) .4538(6) .80046(46) .0376 Uani 1.00 d .
H42 H .69238(43) .3196(8) .750000 .0471 Uani 0.50 d S
H51 H .66905(35) -.0241(6) .69721(46) .0313 Uani 1.00 d .
H52 H .59202(47) -.1762(7) .750000 .0437 Uani 0.50 d S

loop_
_atom_site_aniso_label
_atom_site_aniso_U_11
_atom_site_aniso_U_22
_atom_site_aniso_U_33
_atom_site_aniso_U_12
_atom_site_aniso_U_13
_atom_site_aniso_U_23
Ni1 .0021(9) .0042(10) .0083(26) .0000 .0000 .0000
N1 .0019(7) .0080(8) .0068(20) .0000 .0000 .0016(7)
C2 .0027(7) .0066(8) .0030(22) -.0001(5) .0016(9) .0014(6)
O2 .0033(8) .0123(9) .0054(25) .0005(7) -.0006(10) .0009(8)
N3 .0049(5) .0083(6) .0053(15) -.0001(4) .0012(7) -.0003(5)
C4 .0037(10) .0048(11) .0044(33) .0000 .0000 .0018(9)
O4 .0103(13) .0095(14) .0071(36) .0000 .0000 .0032(13)
N4 .0047(9) .0087(9) .0088(27) -.0013(6) .0000 .0000
N5 .0051(9) .0094(9) .0055(23) .0025(6) .0000 .0000
H3 .0111(17) .0207(17) .019(5) .0003(11) -.0003(18) -.0022(14)
H41 .0488(24) .0337(24) .030(6) -.0155(19) .0026(30) -.0126(23)
H42 .0124(26) .0300(31) .099(11) .0044(22) .0000 .0000
H51 .0242(21) .0510(26) .019(6) .0070(17) .0055(28) .0011(22)
H52 .0282(28) .0159(26) .087(10) -.0010(22) .0000 .0000

loop_
_atom_type_symbol
_atom_type_description
_atom_type_scat_dispersion_real
_atom_type_scat_dispersion_imag
_atom_type_scat_source
C C 0.0000 0.0000 'International Tables Vol C Tables 4.4.4.1'
H H 0.0000 0.0000 'International Tables Vol C Tables 4.4.4.1'
N N 0.0000 0.0000 'International Tables Vol C Tables 4.4.4.1'
O O 0.0000 0.0000 'International Tables Vol C Tables 4.4.4.1'
Ni Ni 0.0000 0.0000 'International Tables Vol C Tables 4.4.4.1'

loop_
_geom_angle_atom_site_label_1
_geom_angle_atom_site_label_2
_geom_angle_atom_site_label_3
_geom_angle
_geom_angle_site_symmetry_3
N(1) Ni(1) N(4) 88.84(4) .
N(1) Ni(1) N(5) 91.12(4) .
N(4) Ni(1) N(4) 85.59(12) 12_655
N(4) Ni(1) N(5) 92.51(7) .
N(4) Ni(1) N(5) 178.10(10) 12_655
N(5) Ni(1) N(5) 89.39(13) 12_655
Ni(1) N(1) C(2) 119.57(13) .
C(2) N(1) C(2) 118.43(26) 12_655
N(1) C(2) O(2) 122.46(24) .
N(1) C(2) N(3) 119.76(17) .
O(2) C(2) N(3) 117.78(19) .
C(2) N(3) C(4) 123.66(18) .
C(2) N(3) H(3) 116.38(31) .
C(4) N(3) H(3) 119.93(34) .
N(3) C(4) N(3) 114.63(29) 12_655
Ni(1) N(4) H(4) 111.6(6) .
H(4) N(4) H(4) 104.0(7) 10_557
Ni(1) N(5) H(5) 114.8(4) .
Ni(1) N(5) H(5B) 106.58(25) .
H(5) N(5) H(5B) 110.13(32) .
H(5B) N(5) H(5B) 108.4(6) 10_557

loop_
_geom_bond_atom_site_label_1
_geom_bond_atom_site_label_2
_geom_bond_distance
_geom_bond_site_symmetry_2
_geom_bond_publ_flag
Ni(1) N(1) 2.2566(28) . ?
Ni(1) N(4) 2.0867(21) . ?
Ni(1) N(5) 2.0749(21) . ?
N(1) C(2) 1.3690(22) . ?
C(2) O(2) 1.2479(26) . ?
C(2) N(3) 1.3845(29) . ?
N(3) C(4) 1.3689(23) . ?
N(3) H(3) 1.015(4) . ?
C(4)_O(4) 1.228(5) . ? N(4)_H(4)
1.003(6) . ? N(4)_H(4B) .968(6)
. ? N(5)_H(5) 1.004(6) .
? N(5)_H(5B) 1.019(7) . ?
